data_2217070
loop_
_publ_author_name
'Hahn, Thomas'
'Frank, Walter'

_publ_section_title
;
 The inorganic--organic hybrid material triethylenetetrammonium
 hexachloridorhodate(III) chloride
;
_journal_coeditor_code GK2126
_journal_issue 1
_journal_name_full 'Acta Crystallographica Section E'
_journal_page_first m257
_journal_page_last m257
_journal_paper_doi 10.1107/S1600536807067293
_journal_volume 64
_journal_year 2008
_chemical_formula_iupac '(C6 H22 N4) [Rh Cl6] Cl '
_chemical_formula_moiety 'C6 H22 N4 4+, Cl6 Rh 3-,  Cl -'
_chemical_formula_sum 'C6 H22 Cl7 N4 Rh'
_chemical_formula_weight 501.34
_chemical_name_systematic
;
Triethylenetetrammonium hexachloridorhodate(III) chloride
;
_space_group_IT_number 15
_symmetry_cell_setting monoclinic
_symmetry_space_group_name_Hall '-C 2yc'
_symmetry_space_group_name_H-M 'C 1 2/c 1'
_atom_sites_solution_hydrogens geom
_atom_sites_solution_primary direct
_atom_sites_solution_secondary difmap
_audit_creation_method SHELXL-97
_cell_angle_alpha 90.00
_cell_angle_beta 108.602(9)
_cell_angle_gamma 90.00
_cell_formula_units_Z 4
_cell_length_a 16.8062(13)
_cell_length_b 8.7803(8)
_cell_length_c 12.3114(11)
_cell_measurement_reflns_used 7998
_cell_measurement_temperature 123(2)
_cell_measurement_theta_max 51.8
_cell_measurement_theta_min 5.1
_cell_volume 1721.8(3)
_computing_cell_refinement 'IPDS (Stoe & Cie (2000)'
_computing_data_collection 'IPDS (Stoe & Cie (2000)'
_computing_data_reduction 'IPDS (Stoe & Cie (2000)'
_computing_molecular_graphics 'DIAMOND (Brandenburg, 2006)'
_computing_publication_material 'SHELXL97 (Sheldrick, 1997) and enCIFer (Allen <i>et al.</i>,  2004)'
_computing_structure_refinement 'SHELXL97 (Sheldrick, 1997)'
_computing_structure_solution 'SHELXS97 (Sheldrick, 1997)'
_diffrn_ambient_temperature 123(2)
_diffrn_detector_area_resol_mean 0
_diffrn_measured_fraction_theta_full 0.986
_diffrn_measured_fraction_theta_max 0.986
_diffrn_measurement_device_type 'Stoe IPDS-1'
_diffrn_measurement_method \f
_diffrn_radiation_monochromator graphite
_diffrn_radiation_source 'fine-focus sealed tube'
_diffrn_radiation_type MoK\a
_diffrn_radiation_wavelength 0.71073
_diffrn_reflns_av_R_equivalents 0.1000
_diffrn_reflns_av_sigmaI/netI 0.0425
_diffrn_reflns_limit_h_max 20
_diffrn_reflns_limit_h_min -20
_diffrn_reflns_limit_k_max 10
_diffrn_reflns_limit_k_min -10
_diffrn_reflns_limit_l_max 15
_diffrn_reflns_limit_l_min -15
_diffrn_reflns_number 11939
_diffrn_reflns_theta_full 25.98
_diffrn_reflns_theta_max 25.98
_diffrn_reflns_theta_min 2.65
_diffrn_standards_decay_% 0.000
_diffrn_standards_interval_count 0
_diffrn_standards_interval_time 0
_diffrn_standards_number 0
_exptl_absorpt_coefficient_mu 2.067
_exptl_absorpt_correction_T_max 0.04965
_exptl_absorpt_correction_T_min 0.02155
_exptl_absorpt_correction_type analytical
_exptl_absorpt_process_details '(Sheldrick, 1997)'
_exptl_crystal_colour 'dark red'
_exptl_crystal_density_diffrn 1.934
_exptl_crystal_density_method 'not measured'
_exptl_crystal_description 'brick shaped'
_exptl_crystal_F_000 1000
_exptl_crystal_size_max 0.6
_exptl_crystal_size_mid 0.4
_exptl_crystal_size_min 0.2
_refine_diff_density_max 1.333
_refine_diff_density_min -0.482
_refine_ls_extinction_method none
_refine_ls_goodness_of_fit_ref 1.041
_refine_ls_hydrogen_treatment constr
_refine_ls_matrix_type full
_refine_ls_number_parameters 96
_refine_ls_number_reflns 1670
_refine_ls_number_restraints 0
_refine_ls_restrained_S_all 1.041
_refine_ls_R_factor_all 0.0289
_refine_ls_R_factor_gt 0.0272
_refine_ls_shift/su_max 0.000
_refine_ls_shift/su_mean 0.000
_refine_ls_structure_factor_coef Fsqd
_refine_ls_weighting_details 'calc w=1/[\s^2^(Fo^2^)+(0.0533P)^2^+0.1116P] where P=(Fo^2^+2Fc^2^)/3'
_refine_ls_weighting_scheme calc
_refine_ls_wR_factor_gt 0.0778
_refine_ls_wR_factor_ref 0.0786
_reflns_number_gt 1518
_reflns_number_total 1670
_reflns_threshold_expression I>2\s(I)
_cod_data_source_file gk2126.cif
_cod_data_source_block I
_cod_original_sg_symbol_H-M 'C 2/c'
_cod_database_code 2217070
_cod_database_fobs_code 2217070

loop_
_symmetry_equiv_pos_as_xyz
'x, y, z'
'-x, y, -z+1/2'
'x+1/2, y+1/2, z'
'-x+1/2, y+1/2, -z+1/2'
'-x, -y, -z'
'x, -y, z-1/2'
'-x+1/2, -y+1/2, -z'
'x+1/2, -y+1/2, z-1/2'

loop_
_atom_site_type_symbol
_atom_site_label
_atom_site_fract_x
_atom_site_fract_y
_atom_site_fract_z
_atom_site_U_iso_or_equiv
_atom_site_adp_type
_atom_site_calc_flag
_atom_site_refinement_flags
_atom_site_occupancy
Rh Rh1 0.2500 0.2500 0.5000 0.01442(13) Uani d S 1
Cl Cl1 0.30357(4) 0.15203(6) 0.36024(4) 0.01911(16) Uani d . 1
Cl Cl2 0.18197(4) 0.44496(6) 0.37375(5) 0.02252(17) Uani d . 1
Cl Cl3 0.37037(4) 0.40149(6) 0.56865(4) 0.02213(16) Uani d . 1
Cl Cl4 0.5000 0.28717(11) 0.2500 0.0277(2) Uani d S 1
N N1 0.36274(14) 0.5023(2) 0.31408(16) 0.0223(4) Uani d . 1
H H11 0.3943 0.4372 0.2892 0.036 Uiso calc R 1
H H12 0.3197 0.5347 0.2544 0.036 Uiso calc R 1
H H13 0.3428 0.4549 0.3646 0.036 Uiso calc R 1
N N2 0.41689(14) 0.8552(2) 0.49770(18) 0.0229(4) Uani d . 1
H H21 0.3832 0.9274 0.5171 0.040 Uiso calc R 1
H H22 0.4446 0.8006 0.5637 0.040 Uiso calc R 1
C C1 0.41463(17) 0.6344(3) 0.3702(2) 0.0228(5) Uani d . 1
H H31 0.4361 0.6803 0.3204 0.027 Uiso calc R 1
H H32 0.4576 0.6022 0.4304 0.027 Uiso calc R 1
C C2 0.3615(2) 0.7477(2) 0.4109(3) 0.0238(6) Uani d . 1
H H41 0.3273 0.8035 0.3478 0.029 Uiso calc R 1
H H42 0.3262 0.6947 0.4440 0.029 Uiso calc R 1
C C3 0.48081(16) 0.9362(3) 0.4577(2) 0.0229(5) Uani d . 1
H H51 0.4548 0.9776 0.3828 0.027 Uiso calc R 1
H H52 0.5236 0.8665 0.4539 0.027 Uiso calc R 1

loop_
_atom_site_aniso_label
_atom_site_aniso_U_11
_atom_site_aniso_U_22
_atom_site_aniso_U_33
_atom_site_aniso_U_12
_atom_site_aniso_U_13
_atom_site_aniso_U_23
Rh1 0.0143(2) 0.01504(18) 0.01519(18) 0.00114(8) 0.00653(13) 0.00025(8)
Cl1 0.0210(3) 0.0198(3) 0.0190(3) 0.0017(2) 0.0099(2) -0.00171(19)
Cl2 0.0247(4) 0.0230(3) 0.0223(3) 0.0078(2) 0.0109(2) 0.0065(2)
Cl3 0.0205(3) 0.0269(3) 0.0200(3) -0.0064(2) 0.0079(2) -0.0027(2)
Cl4 0.0256(5) 0.0257(4) 0.0321(5) 0.000 0.0094(4) 0.000
N1 0.0258(12) 0.0213(10) 0.0208(10) -0.0014(9) 0.0087(8) 0.0009(8)
N2 0.0223(12) 0.0204(10) 0.0268(10) 0.0005(9) 0.0089(9) -0.0026(8)
C1 0.0220(14) 0.0225(11) 0.0243(11) -0.0018(10) 0.0080(10) -0.0009(9)
C2 0.0236(17) 0.0210(14) 0.0273(14) -0.0005(9) 0.0087(12) -0.0009(8)
C3 0.0200(13) 0.0207(11) 0.0294(12) 0.0021(10) 0.0100(10) -0.0010(10)

loop_
_atom_type_symbol
_atom_type_description
_atom_type_scat_dispersion_real
_atom_type_scat_dispersion_imag
_atom_type_scat_source
C C 0.0033 0.0016 'International Tables Vol C Tables 4.2.6.8 and 6.1.1.4'
H H 0.0000 0.0000 'International Tables Vol C Tables 4.2.6.8 and 6.1.1.4'
N N 0.0061 0.0033 'International Tables Vol C Tables 4.2.6.8 and 6.1.1.4'
Cl Cl 0.1484 0.1585 'International Tables Vol C Tables 4.2.6.8 and 6.1.1.4'
Rh Rh -1.1178 0.9187 'International Tables Vol C Tables 4.2.6.8 and 6.1.1.4'

loop_
_geom_angle_atom_site_label_1
_geom_angle_atom_site_label_2
_geom_angle_atom_site_label_3
_geom_angle_site_symmetry_1
_geom_angle_site_symmetry_3
_geom_angle
_geom_angle_publ_flag
Cl1 Rh1 Cl2 . . 90.089(19) y
Cl1 Rh1 Cl3 . . 89.06(2) y
Cl2 Rh1 Cl3 . . 90.40(2) y
N1 C1 C2 . . 110.2(2) y
C1 C2 N2 . . 110.3(2) y
C2 N2 C3 . . 114.2(2) y
N2 C3 C3 . 5_676 108.4(2) y
C1 N1 H11 . . 109.5 ?
C1 N1 H12 . . 109.5 ?
H11 N1 H12 . . 109.5 ?
C1 N1 H13 . . 109.5 ?
H11 N1 H13 . . 109.5 ?
H12 N1 H13 . . 109.5 ?
C3 N2 H21 . . 108.7 ?
C2 N2 H21 . . 108.7 ?
C3 N2 H22 . . 108.7 ?
C2 N2 H22 . . 108.7 ?
H21 N2 H22 . . 107.6 ?
N1 C1 H31 . . 109.6 ?
C2 C1 H31 . . 109.6 ?
N1 C1 H32 . . 109.6 ?
C2 C1 H32 . . 109.6 ?
H31 C1 H32 . . 108.1 ?
N2 C2 H41 . . 109.6 ?
C1 C2 H41 . . 109.6 ?
N2 C2 H42 . . 109.6 ?
C1 C2 H42 . . 109.6 ?
H41 C2 H42 . . 108.1 ?
N2 C3 H51 . . 110.0 ?
C3 C3 H51 5_676 . 110.0 ?
N2 C3 H52 . . 110.0 ?
C3 C3 H52 5_676 . 110.0 ?
H51 C3 H52 . . 108.4 ?

loop_
_geom_bond_atom_site_label_1
_geom_bond_atom_site_label_2
_geom_bond_site_symmetry_2
_geom_bond_distance
_geom_bond_publ_flag
Rh1 Cl1 . 2.3450(5) y
Rh1 Cl2 . 2.3494(6) y
Rh1 Cl3 . 2.3420(6) y
N1 C1 . 1.484(3) y
N2 C2 . 1.505(3) y
N2 C3 . 1.497(3) y
C1 C2 . 1.524(4) y
C3 C3 5_676 1.527(5) y
N1 H11 . 0.8970 ?
N1 H12 . 0.8970 ?
N1 H13 . 0.8970 ?
N2 H21 . 0.9301 ?
N2 H22 . 0.9301 ?
C1 H31 . 0.9002 ?
C1 H32 . 0.9002 ?
C2 H41 . 0.9429 ?
C2 H42 . 0.9429 ?
C3 H51 . 0.9563 ?
C3 H52 . 0.9563 ?

loop_
_geom_hbond_atom_site_label_D
_geom_hbond_atom_site_label_H
_geom_hbond_atom_site_label_A
_geom_hbond_site_symmetry_A
_geom_hbond_distance_DH
_geom_hbond_distance_HA
_geom_hbond_distance_DA
_geom_hbond_angle_DHA
N1 H12 Cl1 4 0.90 2.34 3.213(2) 164
N1 H13 Cl3 . 0.90 2.45 3.2195(19) 144
N1 H11 Cl4 . 0.90 2.38 3.267(2) 169
N2 H21 Cl2 7_566 0.93 2.28 3.165(2) 159
N2 H22 Cl4 5_666 0.93 2.32 3.224(2) 166

loop_
_geom_torsion_atom_site_label_1
_geom_torsion_atom_site_label_2
_geom_torsion_atom_site_label_3
_geom_torsion_atom_site_label_4
_geom_torsion_site_symmetry_4
_geom_torsion
_geom_torsion_publ_flag
N1 C1 C2 N2 . 162.70(19) y
C3 N2 C2 C1 . 54.3(3) y
C2 N2 C3 C3 5_676 168.2(2) y
